data_7109164
loop_
_publ_author_name
'Yongchao Yang'
'Qiuli Guo'
'Huachao Chen'
'Zhikuan Zhou'
'Zijian Guo'
'Zhen Shen'

_publ_section_title
;
 Thienopyrrole-expanded BODIPY as a potential NIR photosensitizer for
 photodynamic therapy
;
_journal_name_full Chem.Commun.
_journal_page_first 3940
_journal_paper_doi 10.1039/c3cc40746b
_journal_volume 49
_journal_year 2013
_chemical_formula_sum 'C30 H16 B Br3 Cl2 F2 N2 O2 S4'
_chemical_formula_weight 924.13
_chemical_name_systematic
;
?
;
_space_group_IT_number 2
_symmetry_space_group_name_Hall '-P 1'
_symmetry_space_group_name_H-M 'P -1'
_atom_sites_solution_hydrogens geom
_atom_sites_solution_primary direct
_atom_sites_solution_secondary difmap
_audit_creation_method SHELXL-97
_cell_angle_alpha 75.653(2)
_cell_angle_beta 79.106(3)
_cell_angle_gamma 63.710(2)
_cell_formula_units_Z 2
_cell_length_a 12.0033(17)
_cell_length_b 12.5160(18)
_cell_length_c 13.6567(11)
_cell_measurement_temperature 291(2)
_cell_volume 1774.7(4)
_computing_structure_refinement 'SHELXL-97 (Sheldrick, 1997)'
_computing_structure_solution 'SHELXS-97 (Sheldrick, 1990)'
_diffrn_ambient_temperature 291(2)
_diffrn_measured_fraction_theta_full 0.999
_diffrn_measured_fraction_theta_max 0.999
_diffrn_radiation_monochromator graphite
_diffrn_radiation_source 'fine-focus sealed tube'
_diffrn_radiation_type MoK\a
_diffrn_radiation_wavelength 0.71073
_diffrn_reflns_av_R_equivalents 0.0657
_diffrn_reflns_av_sigmaI/netI 0.0708
_diffrn_reflns_limit_h_max 14
_diffrn_reflns_limit_h_min -14
_diffrn_reflns_limit_k_max 15
_diffrn_reflns_limit_k_min -15
_diffrn_reflns_limit_l_max 16
_diffrn_reflns_limit_l_min -16
_diffrn_reflns_number 14788
_diffrn_reflns_theta_full 26.00
_diffrn_reflns_theta_max 26.00
_diffrn_reflns_theta_min 1.55
_exptl_absorpt_coefficient_mu 3.838
_exptl_absorpt_correction_T_max 0.4856
_exptl_absorpt_correction_T_min 0.4129
_exptl_crystal_density_diffrn 1.729
_exptl_crystal_density_method 'not measured'
_exptl_crystal_F_000 904
_exptl_crystal_size_max 0.28
_exptl_crystal_size_mid 0.24
_exptl_crystal_size_min 0.22
_refine_diff_density_max 0.495
_refine_diff_density_min -0.458
_refine_diff_density_rms 0.118
_refine_ls_extinction_method none
_refine_ls_goodness_of_fit_ref 1.048
_refine_ls_hydrogen_treatment mixed
_refine_ls_matrix_type full
_refine_ls_number_parameters 445
_refine_ls_number_reflns 6965
_refine_ls_number_restraints 0
_refine_ls_restrained_S_all 1.048
_refine_ls_R_factor_all 0.0682
_refine_ls_R_factor_gt 0.0554
_refine_ls_shift/su_max 0.000
_refine_ls_shift/su_mean 0.000
_refine_ls_structure_factor_coef Fsqd
_refine_ls_weighting_details 'calc w=1/[\s^2^(Fo^2^)+(0.0800P)^2^+1.9900P] where P=(Fo^2^+2Fc^2^)/3'
_refine_ls_weighting_scheme calc
_refine_ls_wR_factor_gt 0.1544
_refine_ls_wR_factor_ref 0.1575
_reflns_number_gt 5023
_reflns_number_total 6965
_reflns_threshold_expression >2sigma(I)
_cod_data_source_file c3cc40746b.txt
_cod_data_source_block mo_20121019c_0m
_cod_database_code 7109164

loop_
_symmetry_equiv_pos_as_xyz
'x, y, z'
'-x, -y, -z'

loop_
_atom_site_label
_atom_site_type_symbol
_atom_site_fract_x
_atom_site_fract_y
_atom_site_fract_z
_atom_site_U_iso_or_equiv
_atom_site_adp_type
_atom_site_occupancy
_atom_site_symmetry_multiplicity
_atom_site_calc_flag
_atom_site_refinement_flags
_atom_site_disorder_assembly
_atom_site_disorder_group
B1 B 0.3064(5) 0.5629(5) 1.0871(4) 0.0353(11) Uani 1 1 d . A .
Br1 Br 0.68892(6) 0.00243(6) 1.64336(5) 0.0738(2) Uani 1 1 d . . .
Br2 Br 0.12626(6) 1.33999(6) 1.16190(6) 0.0739(2) Uani 1 1 d . A .
Br3A Br 0.45458(10) 0.17915(9) 0.88708(7) 0.0682(4) Uani 0.6299(19) 1 d P A 1
Br3B Br 0.15681(14) 0.75429(16) 0.70000(12) 0.0611(6) Uani 0.3701(19) 1 d P A 2
C1 C 0.6506(5) 0.0316(5) 1.5138(4) 0.0564(13) Uani 1 1 d . . .
C2 C 0.6828(5) -0.0728(5) 1.4627(4) 0.0572(14) Uani 1 1 d . . .
H2 H 0.7221 -0.1552 1.4891 0.069 Uiso 1 1 calc R . .
C3 C 0.6417(6) -0.0201(5) 1.3692(5) 0.0699(18) Uani 1 1 d . . .
H3 H 0.6561 -0.0689 1.3226 0.084 Uiso 1 1 calc R . .
C4 C 0.5833(6) 0.0955(5) 1.3434(4) 0.0531(13) Uani 1 1 d . . .
C5 C 0.5269(5) 0.1696(5) 1.2488(4) 0.0463(11) Uani 1 1 d . A .
C6 C 0.4681(5) 0.2921(4) 1.2233(4) 0.0442(11) Uani 1 1 d . . .
H6 H 0.4536 0.3457 1.2656 0.053 Uiso 1 1 calc R . .
C7 C 0.4320(4) 0.3269(4) 1.1243(3) 0.0359(9) Uani 1 1 d . A .
C8 C 0.4685(5) 0.2310(4) 1.0735(4) 0.0422(11) Uani 1 1 d . A .
C9 C 0.4254(5) 0.2766(5) 0.9787(3) 0.0454(11) Uani 1 1 d . . .
H9A H 0.4328 0.2331 0.9299 0.055 Uiso 0.3701(19) 1 d PR A 2
C10 C 0.3672(5) 0.4035(4) 0.9722(3) 0.0404(10) Uani 1 1 d . A .
C11 C 0.3132(4) 0.4981(4) 0.8877(3) 0.0339(9) Uani 1 1 d . . .
C12 C 0.2674(5) 0.6207(4) 0.8971(3) 0.0381(10) Uani 1 1 d . A .
C13 C 0.2097(5) 0.7292(5) 0.8261(4) 0.0483(12) Uani 1 1 d . . .
H13A H 0.1899 0.7351 0.7618 0.058 Uiso 0.6299(19) 1 d PR A 1
C14 C 0.1910(4) 0.8213(4) 0.8710(3) 0.0388(10) Uani 1 1 d . A .
C15 C 0.2299(4) 0.7741(4) 0.9710(3) 0.0356(9) Uani 1 1 d . . .
C16 C 0.2127(5) 0.8588(4) 1.0247(3) 0.0443(11) Uani 1 1 d . A .
H16 H 0.2355 0.8411 1.0902 0.053 Uiso 1 1 calc R . .
C17 C 0.1570(4) 0.9751(4) 0.9696(3) 0.0406(10) Uani 1 1 d . . .
C18 C 0.1265(4) 1.0905(4) 0.9959(4) 0.0380(10) Uani 1 1 d . A .
C19 C 0.0544(5) 1.2032(4) 0.9511(4) 0.0462(12) Uani 1 1 d . . .
H19 H 0.0151 1.2178 0.8936 0.055 Uiso 1 1 calc R A .
C20 C 0.0424(5) 1.2949(5) 0.9949(4) 0.0486(12) Uani 1 1 d . A .
H20 H -0.0057 1.3764 0.9709 0.058 Uiso 1 1 calc R . .
C21 C 0.1093(5) 1.2541(5) 1.0788(4) 0.0492(12) Uani 1 1 d . . .
C22 C 0.3096(4) 0.4682(4) 0.7904(3) 0.0378(10) Uani 1 1 d . A .
C23 C 0.3996(5) 0.4700(6) 0.7133(4) 0.0626(16) Uani 1 1 d . . .
H23 H 0.4640 0.4875 0.7228 0.075 Uiso 1 1 calc R A .
C24 C 0.3953(6) 0.4454(6) 0.6188(4) 0.0659(16) Uani 1 1 d . A .
H24 H 0.4607 0.4386 0.5683 0.079 Uiso 1 1 calc R . .
C25 C 0.2952(5) 0.4317(5) 0.6030(3) 0.0500(13) Uani 1 1 d . . .
C26 C 0.2067(5) 0.4250(6) 0.6823(4) 0.0620(15) Uani 1 1 d . A .
H26 H 0.1428 0.4072 0.6722 0.074 Uiso 1 1 calc R . .
C27 C 0.2118(5) 0.4444(6) 0.7763(4) 0.0543(14) Uani 1 1 d . . .
H27 H 0.1510 0.4415 0.8290 0.065 Uiso 1 1 calc R A .
C28 C 0.2882(6) 0.4222(5) 0.4974(4) 0.0554(14) Uani 1 1 d . A .
C29 C 0.1588(8) 0.4004(7) 0.3924(5) 0.086(2) Uani 1 1 d . A .
H29A H 0.1841 0.4530 0.3383 0.129 Uiso 1 1 calc R . .
H29B H 0.0713 0.4227 0.3924 0.129 Uiso 1 1 calc R . .
H29C H 0.2053 0.3180 0.3829 0.129 Uiso 1 1 calc R . .
C30 C 0.9828(5) 0.1811(5) 0.6156(4) 0.0499(12) Uani 1 1 d . . .
H30A H 1.0060 0.2393 0.6320 0.060 Uiso 1 1 d R B .
H30B H 0.9416 0.2187 0.5534 0.060 Uiso 1 1 d R . .
Cl1 Cl 0.8753(4) 0.1531(6) 0.7132(2) 0.0561(12) Uani 0.501(8) 1 d P B 3
Cl2 Cl 1.1203(3) 0.0531(3) 0.5913(3) 0.0617(12) Uani 0.501(8) 1 d P B 3
Cl3 Cl 0.8430(3) 0.2258(6) 0.7011(2) 0.0609(11) Uani 0.499(8) 1 d P B 4
Cl4 Cl 1.0801(4) 0.0219(3) 0.6439(4) 0.0619(13) Uani 0.499(8) 1 d P B 4
F1 F 0.3851(3) 0.5841(3) 1.1357(2) 0.0534(7) Uani 1 1 d . . .
F2 F 0.2008(3) 0.5733(3) 1.15058(18) 0.0492(7) Uani 1 1 d . . .
N1 N 0.3731(3) 0.4351(3) 1.0606(2) 0.0331(8) Uani 1 1 d . . .
N2 N 0.2769(4) 0.6494(3) 0.9865(3) 0.0370(8) Uani 1 1 d . A .
O1 O 0.3579(4) 0.4326(4) 0.4256(3) 0.0721(12) Uani 1 1 d . . .
O2 O 0.1830(4) 0.4120(4) 0.4897(3) 0.0733(12) Uani 1 1 d . . .
S1 S 0.58226(12) 0.15912(12) 1.44036(10) 0.0466(3) Uani 1 1 d . . .
S2 S 0.53984(14) 0.09400(11) 1.15243(10) 0.0533(3) Uani 1 1 d . . .
S3 S 0.12591(12) 0.97812(11) 0.84829(9) 0.0451(3) Uani 1 1 d . A .
S4 S 0.18492(14) 1.09645(12) 1.10032(11) 0.0551(4) Uani 1 1 d . A .

loop_
_atom_site_aniso_label
_atom_site_aniso_U_11
_atom_site_aniso_U_22
_atom_site_aniso_U_33
_atom_site_aniso_U_23
_atom_site_aniso_U_13
_atom_site_aniso_U_12
B1 0.048(3) 0.034(3) 0.025(2) -0.0068(19) -0.009(2) -0.015(2)
Br1 0.0846(5) 0.0796(4) 0.0691(4) 0.0367(3) -0.0398(3) -0.0581(4)
Br2 0.0714(4) 0.0624(4) 0.1014(5) -0.0437(4) -0.0160(4) -0.0218(3)
Br3A 0.0769(7) 0.0566(6) 0.0564(6) -0.0160(4) -0.0128(5) -0.0094(5)
Br3B 0.0469(9) 0.0819(12) 0.0550(9) -0.0155(8) -0.0041(7) -0.0262(8)
C1 0.053(3) 0.055(3) 0.063(3) 0.001(3) -0.015(3) -0.026(3)
C2 0.062(3) 0.042(3) 0.052(3) 0.006(2) -0.012(3) -0.013(3)
C3 0.074(4) 0.049(3) 0.076(4) -0.010(3) -0.044(3) -0.002(3)
C4 0.070(4) 0.055(3) 0.037(3) 0.003(2) -0.012(2) -0.033(3)
C5 0.047(3) 0.051(3) 0.038(3) 0.006(2) -0.017(2) -0.022(2)
C6 0.046(3) 0.044(3) 0.044(3) -0.012(2) -0.004(2) -0.018(2)
C7 0.044(3) 0.034(2) 0.025(2) -0.0045(17) 0.0018(18) -0.015(2)
C8 0.056(3) 0.025(2) 0.045(3) -0.0090(19) -0.014(2) -0.012(2)
C9 0.051(3) 0.048(3) 0.031(2) -0.002(2) -0.006(2) -0.018(2)
C10 0.058(3) 0.032(2) 0.023(2) -0.0047(17) -0.0068(19) -0.011(2)
C11 0.038(2) 0.044(2) 0.0176(19) -0.0113(17) -0.0048(16) -0.0111(19)
C12 0.064(3) 0.036(2) 0.0158(19) -0.0013(17) -0.0103(19) -0.021(2)
C13 0.046(3) 0.040(3) 0.049(3) -0.005(2) -0.008(2) -0.009(2)
C14 0.038(2) 0.029(2) 0.037(2) 0.0033(18) -0.0086(19) -0.0048(18)
C15 0.042(2) 0.037(2) 0.032(2) -0.0098(18) -0.0047(18) -0.018(2)
C16 0.065(3) 0.043(3) 0.030(2) -0.010(2) -0.009(2) -0.024(2)
C17 0.047(3) 0.040(2) 0.025(2) -0.0066(18) 0.0006(19) -0.010(2)
C18 0.038(2) 0.029(2) 0.049(3) -0.0049(19) -0.009(2) -0.0149(19)
C19 0.059(3) 0.031(2) 0.046(3) 0.006(2) -0.023(2) -0.016(2)
C20 0.049(3) 0.037(3) 0.060(3) -0.001(2) -0.009(2) -0.021(2)
C21 0.050(3) 0.047(3) 0.056(3) -0.015(2) -0.006(2) -0.022(2)
C22 0.044(3) 0.048(3) 0.025(2) -0.0085(18) -0.0055(19) -0.020(2)
C23 0.059(3) 0.110(5) 0.030(3) -0.022(3) -0.004(2) -0.041(3)
C24 0.082(4) 0.100(5) 0.034(3) -0.026(3) 0.003(3) -0.052(4)
C25 0.062(3) 0.070(3) 0.020(2) -0.015(2) -0.012(2) -0.023(3)
C26 0.057(3) 0.099(5) 0.040(3) -0.023(3) -0.012(2) -0.034(3)
C27 0.043(3) 0.089(4) 0.034(3) -0.030(3) 0.007(2) -0.026(3)
C28 0.076(4) 0.050(3) 0.034(3) -0.009(2) -0.021(3) -0.014(3)
C29 0.097(5) 0.104(6) 0.064(4) -0.031(4) -0.031(4) -0.031(4)
C30 0.072(4) 0.048(3) 0.036(3) 0.000(2) -0.014(2) -0.031(3)
Cl1 0.074(2) 0.061(3) 0.0574(17) -0.0075(16) -0.0317(15) -0.041(2)
Cl2 0.071(2) 0.0569(19) 0.044(2) -0.0088(15) 0.0048(16) -0.0186(15)
Cl3 0.078(2) 0.057(3) 0.0434(16) -0.0114(16) -0.0173(14) -0.0178(19)
Cl4 0.078(2) 0.0424(16) 0.056(3) -0.0074(15) -0.0050(19) -0.0187(15)
F1 0.074(2) 0.0545(17) 0.0464(16) -0.0105(13) -0.0293(14) -0.0298(15)
F2 0.0536(17) 0.0519(16) 0.0263(13) -0.0087(11) -0.0001(12) -0.0087(13)
N1 0.043(2) 0.0269(18) 0.0253(17) -0.0039(14) -0.0125(15) -0.0074(15)
N2 0.053(2) 0.035(2) 0.0260(18) -0.0067(15) -0.0085(16) -0.0185(17)
O1 0.082(3) 0.079(3) 0.056(3) -0.025(2) 0.002(2) -0.031(2)
O2 0.078(3) 0.080(3) 0.064(3) -0.015(2) -0.033(2) -0.023(2)
S1 0.0488(7) 0.0488(7) 0.0439(7) -0.0074(5) -0.0085(5) -0.0208(6)
S2 0.0680(9) 0.0363(6) 0.0456(7) -0.0040(5) -0.0068(6) -0.0140(6)
S3 0.0582(8) 0.0360(6) 0.0365(6) -0.0012(5) -0.0138(5) -0.0148(5)
S4 0.0650(9) 0.0377(7) 0.0614(8) -0.0137(6) -0.0281(7) -0.0093(6)

loop_
_atom_type_symbol
_atom_type_description
_atom_type_scat_dispersion_real
_atom_type_scat_dispersion_imag
_atom_type_scat_source
C C 0.0033 0.0016 'International Tables Vol C Tables 4.2.6.8 and 6.1.1.4'
H H 0.0000 0.0000 'International Tables Vol C Tables 4.2.6.8 and 6.1.1.4'
B B 0.0013 0.0007 'International Tables Vol C Tables 4.2.6.8 and 6.1.1.4'
N N 0.0061 0.0033 'International Tables Vol C Tables 4.2.6.8 and 6.1.1.4'
O O 0.0106 0.0060 'International Tables Vol C Tables 4.2.6.8 and 6.1.1.4'
F F 0.0171 0.0103 'International Tables Vol C Tables 4.2.6.8 and 6.1.1.4'
S S 0.1246 0.1234 'International Tables Vol C Tables 4.2.6.8 and 6.1.1.4'
Br Br -0.2901 2.4595 'International Tables Vol C Tables 4.2.6.8 and 6.1.1.4'
Cl Cl 0.1484 0.1585 'International Tables Vol C Tables 4.2.6.8 and 6.1.1.4'

loop_
_geom_angle_atom_site_label_1
_geom_angle_atom_site_label_2
_geom_angle_atom_site_label_3
_geom_angle
F2 B1 F1 108.6(4)
F2 B1 N2 111.8(4)
F1 B1 N2 110.8(4)
F2 B1 N1 110.2(4)
F1 B1 N1 110.0(4)
N2 B1 N1 105.4(3)
C9 Br3A H9A 5.7
C13 Br3B H13A 5.5
C2 C1 S1 111.2(4)
C2 C1 Br1 119.6(4)
S1 C1 Br1 129.1(4)
C3 C2 C1 104.4(5)
C3 C2 H2 127.8
C1 C2 H2 127.8
C4 C3 C2 121.7(6)
C4 C3 H3 119.1
C2 C3 H3 119.1
C3 C4 C5 130.3(6)
C3 C4 S1 107.8(4)
C5 C4 S1 121.9(4)
C6 C5 C4 128.7(5)
C6 C5 S2 113.7(4)
C4 C5 S2 117.6(4)
C5 C6 C7 110.7(4)
C5 C6 H6 124.7
C7 C6 H6 124.7
N1 C7 C8 109.6(4)
N1 C7 C6 135.7(4)
C8 C7 C6 114.6(4)
C9 C8 C7 108.9(4)
C9 C8 S2 140.1(4)
C7 C8 S2 110.6(3)
C8 C9 C10 105.0(4)
C8 C9 Br3A 122.5(4)
C10 C9 Br3A 132.4(3)
C8 C9 H9A 127.4
C10 C9 H9A 127.6
Br3A C9 H9A 5.7
N1 C10 C9 111.1(4)
N1 C10 C11 119.1(4)
C9 C10 C11 129.6(4)
C12 C11 C10 119.4(4)
C12 C11 C22 119.8(4)
C10 C11 C22 120.8(4)
N2 C12 C11 120.1(4)
N2 C12 C13 109.8(4)
C11 C12 C13 130.1(4)
C14 C13 C12 105.9(4)
C14 C13 Br3B 122.7(4)
C12 C13 Br3B 131.3(4)
C14 C13 H13A 127.2
C12 C13 H13A 126.9
Br3B C13 H13A 5.5
C13 C14 C15 109.6(4)
C13 C14 S3 139.8(4)
C15 C14 S3 110.4(3)
C16 C15 N2 136.9(4)
C16 C15 C14 114.9(4)
N2 C15 C14 108.1(4)
C15 C16 C17 111.4(4)
C15 C16 H16 124.3
C17 C16 H16 124.3
C16 C17 C18 129.8(4)
C16 C17 S3 113.2(4)
C18 C17 S3 116.9(3)
C19 C18 C17 129.8(5)
C19 C18 S4 109.8(4)
C17 C18 S4 120.3(3)
C18 C19 C20 116.0(5)
C18 C19 H19 122.0
C20 C19 H19 122.0
C19 C20 C21 112.9(5)
C19 C20 H20 123.5
C21 C20 H20 123.5
C20 C21 S4 109.7(4)
C20 C21 Br2 129.9(4)
S4 C21 Br2 120.4(3)
C23 C22 C27 120.3(4)
C23 C22 C11 119.5(4)
C27 C22 C11 120.1(4)
C22 C23 C24 120.2(5)
C22 C23 H23 119.9
C24 C23 H23 119.9
C25 C24 C23 119.1(5)
C25 C24 H24 120.5
C23 C24 H24 120.5
C24 C25 C26 120.3(4)
C24 C25 C28 116.5(5)
C26 C25 C28 123.2(5)
C27 C26 C25 121.0(5)
C27 C26 H26 119.5
C25 C26 H26 119.5
C26 C27 C22 118.6(5)
C26 C27 H27 120.7
C22 C27 H27 120.7
O1 C28 O2 122.0(5)
O1 C28 C25 126.2(6)
O2 C28 C25 111.5(5)
O2 C29 H29A 109.5
O2 C29 H29B 109.5
H29A C29 H29B 109.5
O2 C29 H29C 109.5
H29A C29 H29C 109.5
H29B C29 H29C 109.5
Cl1 C30 Cl2 115.9(3)
Cl1 C30 Cl4 86.9(3)
Cl2 C30 Cl4 29.08(15)
Cl1 C30 Cl3 26.01(14)
Cl2 C30 Cl3 141.7(3)
Cl4 C30 Cl3 112.6(3)
Cl1 C30 H30A 108.4
Cl2 C30 H30A 108.4
Cl4 C30 H30A 120.4
Cl3 C30 H30A 91.2
Cl1 C30 H30B 108.4
Cl2 C30 H30B 108.0
Cl4 C30 H30B 122.0
Cl3 C30 H30B 96.3
H30A C30 H30B 107.3
C7 N1 C10 105.2(3)
C7 N1 B1 127.7(3)
C10 N1 B1 126.2(3)
C15 N2 C12 106.5(3)
C15 N2 B1 126.4(3)
C12 N2 B1 125.9(4)
C28 O2 C29 120.1(5)
C1 S1 C4 94.6(3)
C8 S2 C5 90.3(2)
C14 S3 C17 90.0(2)
C18 S4 C21 91.6(2)

loop_
_geom_bond_atom_site_label_1
_geom_bond_atom_site_label_2
_geom_bond_distance
B1 F2 1.368(6)
B1 F1 1.395(6)
B1 N2 1.514(6)
B1 N1 1.541(6)
Br1 C1 1.821(6)
Br2 C21 1.836(5)
Br3A C9 1.841(5)
Br3A H9A 0.9202
Br3B C13 1.854(6)
Br3B H13A 0.9323
C1 C2 1.498(8)
C1 S1 1.607(6)
C2 C3 1.357(8)
C2 H2 0.9300
C3 C4 1.285(8)
C3 H3 0.9300
C4 C5 1.472(7)
C4 S1 1.702(6)
C5 C6 1.357(7)
C5 S2 1.750(6)
C6 C7 1.402(6)
C6 H6 0.9300
C7 N1 1.376(5)
C7 C8 1.395(6)
C8 C9 1.376(6)
C8 S2 1.723(5)
C9 C10 1.411(7)
C9 H9A 0.9300
C10 N1 1.383(5)
C10 C11 1.441(6)
C11 C12 1.414(6)
C11 C22 1.480(6)
C12 N2 1.393(5)
C12 C13 1.425(6)
C13 C14 1.351(7)
C13 H13A 0.9300
C14 C15 1.424(6)
C14 S3 1.730(4)
C15 C16 1.357(6)
C15 N2 1.378(6)
C16 C17 1.384(7)
C16 H16 0.9300
C17 C18 1.445(6)
C17 S3 1.754(5)
C18 C19 1.344(6)
C18 S4 1.735(5)
C19 C20 1.363(7)
C19 H19 0.9300
C20 C21 1.383(7)
C20 H20 0.9300
C21 S4 1.740(5)
C22 C23 1.363(7)
C22 C27 1.389(7)
C23 C24 1.414(7)
C23 H23 0.9300
C24 C25 1.348(8)
C24 H24 0.9300
C25 C26 1.381(8)
C25 C28 1.498(6)
C26 C27 1.381(7)
C26 H26 0.9300
C27 H27 0.9300
C28 O1 1.183(7)
C28 O2 1.349(8)
C29 O2 1.465(7)
C29 H29A 0.9600
C29 H29B 0.9600
C29 H29C 0.9600
C30 Cl1 1.756(6)
C30 Cl2 1.765(6)
C30 Cl4 1.792(6)
C30 Cl3 1.801(6)
C30 H30A 0.9700
C30 H30B 0.9700

loop_
_geom_torsion_atom_site_label_1
_geom_torsion_atom_site_label_2
_geom_torsion_atom_site_label_3
_geom_torsion_atom_site_label_4
_geom_torsion
S1 C1 C2 C3 0.3(6)
Br1 C1 C2 C3 179.7(4)
C1 C2 C3 C4 -3.3(9)
C2 C3 C4 C5 -177.1(6)
C2 C3 C4 S1 4.6(9)
C3 C4 C5 C6 -178.4(7)
S1 C4 C5 C6 -0.3(8)
C3 C4 C5 S2 -0.8(9)
S1 C4 C5 S2 177.3(3)
C4 C5 C6 C7 177.8(5)
S2 C5 C6 C7 0.1(6)
C5 C6 C7 N1 -178.8(5)
C5 C6 C7 C8 -2.7(6)
N1 C7 C8 C9 -4.2(6)
C6 C7 C8 C9 178.7(4)
N1 C7 C8 S2 -178.8(3)
C6 C7 C8 S2 4.2(6)
C7 C8 C9 C10 2.9(6)
S2 C8 C9 C10 174.9(5)
C7 C8 C9 Br3A 179.7(4)
S2 C8 C9 Br3A -8.3(9)
C8 C9 C10 N1 -0.6(6)
Br3A C9 C10 N1 -177.0(4)
C8 C9 C10 C11 175.1(5)
Br3A C9 C10 C11 -1.3(9)
N1 C10 C11 C12 -0.2(7)
C9 C10 C11 C12 -175.6(5)
N1 C10 C11 C22 177.6(4)
C9 C10 C11 C22 2.2(8)
C10 C11 C12 N2 1.4(7)
C22 C11 C12 N2 -176.4(4)
C10 C11 C12 C13 -179.4(5)
C22 C11 C12 C13 2.9(8)
N2 C12 C13 C14 3.0(6)
C11 C12 C13 C14 -176.2(5)
N2 C12 C13 Br3B -173.4(4)
C11 C12 C13 Br3B 7.3(9)
C12 C13 C14 C15 -2.9(6)
Br3B C13 C14 C15 174.0(4)
C12 C13 C14 S3 -177.3(5)
Br3B C13 C14 S3 -0.5(8)
C13 C14 C15 C16 -178.5(4)
S3 C14 C15 C16 -2.3(5)
C13 C14 C15 N2 1.7(5)
S3 C14 C15 N2 177.9(3)
N2 C15 C16 C17 -178.7(5)
C14 C15 C16 C17 1.6(6)
C15 C16 C17 C18 -177.4(5)
C15 C16 C17 S3 -0.1(6)
C16 C17 C18 C19 -167.4(6)
S3 C17 C18 C19 15.4(7)
C16 C17 C18 S4 11.9(7)
S3 C17 C18 S4 -165.3(3)
C17 C18 C19 C20 179.3(5)
S4 C18 C19 C20 -0.1(6)
C18 C19 C20 C21 0.6(7)
C19 C20 C21 S4 -0.9(6)
C19 C20 C21 Br2 178.7(4)
C12 C11 C22 C23 80.5(6)
C10 C11 C22 C23 -97.2(6)
C12 C11 C22 C27 -96.4(6)
C10 C11 C22 C27 85.9(6)
C27 C22 C23 C24 -1.2(9)
C11 C22 C23 C24 -178.1(6)
C22 C23 C24 C25 6.3(10)
C23 C24 C25 C26 -9.0(10)
C23 C24 C25 C28 172.2(6)
C24 C25 C26 C27 6.6(10)
C28 C25 C26 C27 -174.6(6)
C25 C26 C27 C22 -1.4(10)
C23 C22 C27 C26 -1.3(9)
C11 C22 C27 C26 175.6(5)
C24 C25 C28 O1 -4.8(9)
C26 C25 C28 O1 176.4(6)
C24 C25 C28 O2 -178.4(5)
C26 C25 C28 O2 2.8(8)
C8 C7 N1 C10 3.7(5)
C6 C7 N1 C10 179.9(5)
C8 C7 N1 B1 173.6(4)
C6 C7 N1 B1 -10.2(8)
C9 C10 N1 C7 -1.9(5)
C11 C10 N1 C7 -178.1(4)
C9 C10 N1 B1 -172.0(4)
C11 C10 N1 B1 11.8(7)
F2 B1 N1 C7 -67.9(6)
F1 B1 N1 C7 51.8(6)
N2 B1 N1 C7 171.3(4)
F2 B1 N1 C10 100.0(5)
F1 B1 N1 C10 -140.3(4)
N2 B1 N1 C10 -20.8(6)
C16 C15 N2 C12 -179.5(6)
C14 C15 N2 C12 0.2(5)
C16 C15 N2 B1 12.6(9)
C14 C15 N2 B1 -167.7(4)
C11 C12 N2 C15 177.4(4)
C13 C12 N2 C15 -2.0(5)
C11 C12 N2 B1 -14.6(7)
C13 C12 N2 B1 166.0(4)
F2 B1 N2 C15 68.0(6)
F1 B1 N2 C15 -53.3(6)
N1 B1 N2 C15 -172.2(4)
F2 B1 N2 C12 -97.7(5)
F1 B1 N2 C12 141.0(4)
N1 B1 N2 C12 22.1(6)
O1 C28 O2 C29 6.6(9)
C25 C28 O2 C29 -179.5(5)
C2 C1 S1 C4 1.7(4)
Br1 C1 S1 C4 -177.6(4)
C3 C4 S1 C1 -3.4(5)
C5 C4 S1 C1 178.1(5)
C9 C8 S2 C5 -175.2(7)
C7 C8 S2 C5 -3.3(4)
C6 C5 S2 C8 1.9(4)
C4 C5 S2 C8 -176.1(4)
C13 C14 S3 C17 176.2(6)
C15 C14 S3 C17 1.8(4)
C16 C17 S3 C14 -1.0(4)
C18 C17 S3 C14 176.6(4)
C19 C18 S4 C21 -0.4(4)
C17 C18 S4 C21 -179.8(4)
C20 C21 S4 C18 0.7(4)
Br2 C21 S4 C18 -178.9(3)
